data_4077215
loop_
_publ_author_name
'Krause, Jochen'
'Goddard, Richard'
'Mynott, Richard'
'P\"orschke, Klaus-Richard'

_publ_section_title
;
 A Dinuclear Palladium(I) Ethynyl Complex:&#x00A0; Synthesis, Structure,
 and Dynamics
;
_journal_issue 10
_journal_name_full Organometallics
_journal_page_first 1992
_journal_paper_doi 10.1021/om000765f
_journal_volume 20
_journal_year 2001
_chemical_compound_source 'see paper'
_chemical_formula_sum 'C23 H48 P2 Pd2'
_chemical_formula_weight 599.35
_chemical_name_systematic
; 
  (\m^2^-\h^1^,\h^2^-ethynyl)(\m^2^-allyl)-bis(triphenylphosphine)-di-
  palladium(i)
;
_space_group_IT_number 14
_symmetry_cell_setting monoclinic
_symmetry_Int_Tables_number 14
_symmetry_space_group_name_Hall '-P 2ybc'
_symmetry_space_group_name_H-M 'P 1 21/c 1'
_atom_sites_solution_hydrogens geom
_atom_sites_solution_primary direct
_atom_sites_solution_secondary difmap
_cell_angle_alpha 90.00
_cell_angle_beta 100.400(6)
_cell_angle_gamma 90.00
_cell_formula_units_Z 4
_cell_length_a 11.6670(12)
_cell_length_b 15.6860(14)
_cell_length_c 15.0290(10)
_cell_measurement_reflns_used 25
_cell_measurement_temperature 293
_cell_measurement_theta_max 21.4
_cell_measurement_theta_min 10.4
_cell_volume 2705.3(4)
_computing_cell_refinement 'EXPRESS / CAD4 software (Enraf-Nonius, 1995)'
_computing_data_collection 'EXPRESS / CAD4 software (Enraf-Nonius, 1995)'
_computing_data_reduction ' DATAP (Coppens,Leiserowitz & Rabinovich, 1965)'
_computing_molecular_graphics 'ORTEP (Johnson, 1976)'
_computing_structure_refinement 'SHELXL-97 (Sheldrick, 1997)'
_computing_structure_solution 'SHELXS-97 (Sheldrick, 1990)'
_diffrn_ambient_temperature 293
_diffrn_measured_fraction_theta_full 0.000
_diffrn_measured_fraction_theta_max 1.000
_diffrn_measurement_device_type 'Enraf-Nonius CAD4'
_diffrn_measurement_method '\w-2\q scan'
_diffrn_radiation_monochromator graphite
_diffrn_radiation_source 'fine-focus sealed tube'
_diffrn_radiation_type MoK\a
_diffrn_radiation_wavelength 0.71069
_diffrn_reflns_av_R_equivalents 0.0169
_diffrn_reflns_av_sigmaI/netI 0.0424
_diffrn_reflns_limit_h_max 16
_diffrn_reflns_limit_h_min -16
_diffrn_reflns_limit_k_max 22
_diffrn_reflns_limit_k_min 0
_diffrn_reflns_limit_l_max 21
_diffrn_reflns_limit_l_min 0
_diffrn_reflns_number 8251
_diffrn_reflns_theta_full 0.50
_diffrn_reflns_theta_max 29.96
_diffrn_reflns_theta_min 1.77
_diffrn_standards_decay_% 0.0
_diffrn_standards_interval_time 30
_diffrn_standards_number 3
_exptl_absorpt_coefficient_mu 1.454
_exptl_absorpt_correction_T_max 0.707
_exptl_absorpt_correction_T_min 0.704
_exptl_absorpt_correction_type sphere
_exptl_absorpt_process_details 'Dwiggins, C.W., (1975), Acta Cryst., A31, 395-396'
_exptl_crystal_colour yellow
_exptl_crystal_density_diffrn 1.472
_exptl_crystal_density_meas ?
_exptl_crystal_density_method none
_exptl_crystal_description prism
_exptl_crystal_F_000 1232
_exptl_crystal_size_max 0.42
_exptl_crystal_size_mid 0.35
_exptl_crystal_size_min 0.28
_refine_diff_density_max 0.479
_refine_diff_density_min -1.069
_refine_diff_density_rms 0.109
_refine_ls_extinction_method none
_refine_ls_goodness_of_fit_ref 1.022
_refine_ls_hydrogen_treatment mixed
_refine_ls_matrix_type full
_refine_ls_number_parameters 245
_refine_ls_number_reflns 7854
_refine_ls_number_restraints 0
_refine_ls_restrained_S_all 1.022
_refine_ls_R_factor_all 0.0503
_refine_ls_R_factor_gt 0.0349
_refine_ls_shift/su_max 0.001
_refine_ls_shift/su_mean 0.000
_refine_ls_structure_factor_coef Fsqd
_refine_ls_weighting_details 'calc w=1/[\s^2^(Fo^2^)+(0.0364P)^2^+0.6501P] where P=(Fo^2^+2Fc^2^)/3'
_refine_ls_weighting_scheme calc
_refine_ls_wR_factor_gt 0.0812
_refine_ls_wR_factor_ref 0.0877
_reflns_number_gt 6304
_reflns_number_total 7854
_reflns_threshold_expression I>2\s(I)
_cod_data_source_file om000765f.cif
_cod_data_source_block 6
_cod_depositor_comments
;
The following automatic conversions were performed:

'_exptl_crystal_density_meas' value 'none' was changed to '?' - the
value is perceived as not measured.

Automatic conversion script
Id: cif_fix_values 3008 2015-01-20 13:52:24Z robertas 
;
_cod_database_code 4077215

loop_
_symmetry_equiv_pos_as_xyz
'x, y, z'
'-x, y+1/2, -z+1/2'
'-x, -y, -z'
'x, -y-1/2, z-1/2'

loop_
_atom_site_label
_atom_site_type_symbol
_atom_site_fract_x
_atom_site_fract_y
_atom_site_fract_z
_atom_site_U_iso_or_equiv
_atom_site_adp_type
_atom_site_occupancy
_atom_site_symmetry_multiplicity
_atom_site_calc_flag
_atom_site_refinement_flags
_atom_site_disorder_assembly
_atom_site_disorder_group
C1 C 0.2185(3) 0.11714(18) 0.4678(2) 0.0458(7) Uani 1 1 d . A .
C2 C 0.2159(3) 0.1815(2) 0.4220(2) 0.0491(7) Uani 1 1 d . . .
H H 0.203(3) 0.214(2) 0.372(3) 0.065(11) Uiso 1 1 d . . .
C3A C 0.3102(6) 0.0434(4) 0.7206(4) 0.0367(14) Uiso 0.50 1 d P A 1
H3A1 H 0.2720 0.0028 0.7543 0.044 Uiso 0.50 1 calc PR A 1
H3A2 H 0.3944 0.0399 0.7368 0.044 Uiso 0.50 1 calc PR A 1
C4A C 0.2635(6) 0.1296(4) 0.7184(4) 0.0475(14) Uiso 0.50 1 d P A 1
H4A H 0.1851 0.1365 0.7215 0.057 Uiso 0.50 1 calc PR A 1
C5A C 0.3320(6) 0.2044(4) 0.7115(4) 0.0358(13) Uiso 0.50 1 d P A 1
H5A1 H 0.4152 0.1940 0.7254 0.043 Uiso 0.50 1 calc PR A 1
H5A2 H 0.3111 0.2522 0.7463 0.043 Uiso 0.50 1 calc PR A 1
C3B C 0.2725(7) 0.0458(4) 0.7236(5) 0.0446(17) Uiso 0.50 1 d P A 2
H3B1 H 0.2037 0.0570 0.7496 0.053 Uiso 0.50 1 calc PR A 2
H3B2 H 0.3169 -0.0022 0.7523 0.053 Uiso 0.50 1 calc PR A 2
C4B C 0.3420(6) 0.1216(4) 0.7105(5) 0.0507(15) Uiso 0.50 1 d P A 2
H4B H 0.4180 0.1155 0.7008 0.061 Uiso 0.50 1 calc PR A 2
C5B C 0.2912(6) 0.2061(4) 0.7130(4) 0.0390(14) Uiso 0.50 1 d P A 2
H5B1 H 0.3453 0.2482 0.7437 0.047 Uiso 0.50 1 calc PR A 2
H5B2 H 0.2191 0.2065 0.7364 0.047 Uiso 0.50 1 calc PR A 2
C6 C 0.3641(3) -0.13929(19) 0.5265(2) 0.0457(7) Uani 1 1 d . . .
H6 H 0.3558 -0.2009 0.5166 0.055 Uiso 1 1 calc R . .
C7 C 0.4682(3) -0.1234(2) 0.6038(3) 0.0651(10) Uani 1 1 d . . .
H7A H 0.4534 -0.1500 0.6582 0.098 Uiso 1 1 calc R . .
H7B H 0.4784 -0.0632 0.6137 0.098 Uiso 1 1 calc R . .
H7C H 0.5376 -0.1472 0.5878 0.098 Uiso 1 1 calc R . .
C8 C 0.3862(4) -0.0979(3) 0.4394(3) 0.0674(10) Uani 1 1 d . . .
H8A H 0.3212 -0.1086 0.3917 0.101 Uiso 1 1 calc R . .
H8B H 0.4556 -0.1215 0.4233 0.101 Uiso 1 1 calc R . .
H8C H 0.3958 -0.0375 0.4483 0.101 Uiso 1 1 calc R . .
C9 C 0.2166(3) -0.16059(18) 0.6613(2) 0.0426(6) Uani 1 1 d . . .
H9 H 0.2790 -0.1393 0.7086 0.051 Uiso 1 1 calc R . .
C10 C 0.1034(3) -0.1398(2) 0.6944(3) 0.0629(10) Uani 1 1 d . . .
H10A H 0.0941 -0.0791 0.6967 0.094 Uiso 1 1 calc R . .
H10B H 0.1062 -0.1633 0.7537 0.094 Uiso 1 1 calc R . .
H10C H 0.0387 -0.1639 0.6536 0.094 Uiso 1 1 calc R . .
C11 C 0.2352(4) -0.2575(2) 0.6591(3) 0.0710(11) Uani 1 1 d . . .
H11A H 0.3072 -0.2693 0.6391 0.107 Uiso 1 1 calc R . .
H11B H 0.1719 -0.2832 0.6183 0.107 Uiso 1 1 calc R . .
H11C H 0.2383 -0.2804 0.7187 0.107 Uiso 1 1 calc R . .
C12 C 0.1059(3) -0.13589(19) 0.4716(2) 0.0489(7) Uani 1 1 d . . .
H12 H 0.0391 -0.1410 0.5024 0.059 Uiso 1 1 calc R . .
C13 C 0.0704(4) -0.0713(3) 0.3964(3) 0.0752(12) Uani 1 1 d . . .
H13A H 0.0601 -0.0165 0.4222 0.113 Uiso 1 1 calc R . .
H13B H -0.0015 -0.0889 0.3593 0.113 Uiso 1 1 calc R . .
H13C H 0.1300 -0.0677 0.3601 0.113 Uiso 1 1 calc R . .
C14 C 0.1208(4) -0.2236(2) 0.4308(3) 0.0778(13) Uani 1 1 d . . .
H14A H 0.1413 -0.2645 0.4785 0.117 Uiso 1 1 calc R . .
H14B H 0.1813 -0.2210 0.3953 0.117 Uiso 1 1 calc R . .
H14C H 0.0489 -0.2403 0.3930 0.117 Uiso 1 1 calc R . .
C15 C 0.4418(3) 0.38660(19) 0.5488(2) 0.0451(7) Uani 1 1 d . . .
H15 H 0.4503 0.4488 0.5509 0.054 Uiso 1 1 calc R . .
C16 C 0.4649(3) 0.3553(2) 0.4579(2) 0.0559(8) Uani 1 1 d . . .
H16A H 0.4085 0.3796 0.4102 0.084 Uiso 1 1 calc R . .
H16B H 0.4591 0.2942 0.4555 0.084 Uiso 1 1 calc R . .
H16C H 0.5417 0.3723 0.4506 0.084 Uiso 1 1 calc R . .
C17 C 0.5307(3) 0.3484(3) 0.6251(3) 0.0674(10) Uani 1 1 d . . .
H17A H 0.5153 0.3683 0.6822 0.101 Uiso 1 1 calc R . .
H17B H 0.6077 0.3655 0.6183 0.101 Uiso 1 1 calc R . .
H17C H 0.5251 0.2874 0.6229 0.101 Uiso 1 1 calc R . .
C18 C 0.1997(3) 0.40957(19) 0.4655(2) 0.0480(7) Uani 1 1 d . . .
H18 H 0.2282 0.3855 0.4134 0.058 Uiso 1 1 calc R . .
C19 C 0.0742(3) 0.3815(3) 0.4530(3) 0.0743(12) Uani 1 1 d . . .
H19A H 0.0709 0.3208 0.4601 0.112 Uiso 1 1 calc R . .
H19B H 0.0348 0.3971 0.3935 0.112 Uiso 1 1 calc R . .
H19C H 0.0371 0.4088 0.4974 0.112 Uiso 1 1 calc R . .
C20 C 0.2099(4) 0.5055(2) 0.4545(3) 0.0663(10) Uani 1 1 d . . .
H20A H 0.2907 0.5210 0.4622 0.099 Uiso 1 1 calc R . .
H20B H 0.1746 0.5340 0.4991 0.099 Uiso 1 1 calc R . .
H20C H 0.1710 0.5219 0.3951 0.099 Uiso 1 1 calc R . .
C21 C 0.2758(3) 0.41838(19) 0.6694(2) 0.0524(8) Uani 1 1 d . . .
H21 H 0.3225 0.3860 0.7189 0.063 Uiso 1 1 calc R . .
C22 C 0.1522(4) 0.4132(3) 0.6874(3) 0.0791(12) Uani 1 1 d . . .
H22A H 0.1250 0.3554 0.6795 0.119 Uiso 1 1 calc R . .
H22B H 0.1026 0.4496 0.6459 0.119 Uiso 1 1 calc R . .
H22C H 0.1509 0.4311 0.7483 0.119 Uiso 1 1 calc R . .
C23 C 0.3233(5) 0.5095(2) 0.6816(3) 0.0856(15) Uani 1 1 d . . .
H23A H 0.4014 0.5108 0.6698 0.128 Uiso 1 1 calc R . .
H23B H 0.3232 0.5280 0.7424 0.128 Uiso 1 1 calc R . .
H23C H 0.2749 0.5467 0.6401 0.128 Uiso 1 1 calc R . .
P1 P 0.22912(6) -0.09839(4) 0.55884(5) 0.03369(14) Uani 1 1 d . A .
P2 P 0.29216(7) 0.35942(4) 0.56517(5) 0.03648(15) Uani 1 1 d . . .
Pd1 Pd 0.244972(19) 0.046186(12) 0.580548(14) 0.03666(6) Uani 1 1 d . . .
Pd2 Pd 0.266559(18) 0.214641(12) 0.571994(13) 0.03362(6) Uani 1 1 d . A .

loop_
_atom_site_aniso_label
_atom_site_aniso_U_11
_atom_site_aniso_U_22
_atom_site_aniso_U_33
_atom_site_aniso_U_23
_atom_site_aniso_U_13
_atom_site_aniso_U_12
C1 0.0604(19) 0.0392(15) 0.0364(15) -0.0030(12) 0.0049(13) -0.0055(13)
C2 0.064(2) 0.0465(17) 0.0353(15) 0.0032(13) 0.0043(14) -0.0053(15)
C6 0.0429(15) 0.0393(15) 0.0579(18) -0.0024(13) 0.0173(14) 0.0009(12)
C7 0.0397(17) 0.071(2) 0.085(3) 0.000(2) 0.0117(17) 0.0035(16)
C8 0.071(2) 0.066(2) 0.074(3) 0.003(2) 0.038(2) 0.0023(19)
C9 0.0485(16) 0.0329(13) 0.0465(16) 0.0073(12) 0.0090(13) 0.0001(12)
C10 0.060(2) 0.072(2) 0.062(2) 0.0202(18) 0.0267(18) 0.0029(17)
C11 0.102(3) 0.0373(17) 0.078(3) 0.0142(17) 0.026(2) 0.0029(19)
C12 0.0472(17) 0.0477(17) 0.0490(17) -0.0041(13) 0.0016(14) -0.0109(13)
C13 0.076(3) 0.069(2) 0.066(2) 0.004(2) -0.025(2) -0.006(2)
C14 0.102(3) 0.052(2) 0.073(3) -0.0155(19) -0.004(2) -0.021(2)
C15 0.0492(16) 0.0372(14) 0.0485(16) -0.0016(12) 0.0077(13) -0.0099(12)
C16 0.0530(19) 0.064(2) 0.055(2) -0.0031(16) 0.0197(16) -0.0003(16)
C17 0.0479(19) 0.083(3) 0.066(2) 0.009(2) -0.0041(17) -0.0109(18)
C18 0.0503(17) 0.0408(16) 0.0512(18) 0.0080(13) 0.0047(14) 0.0033(13)
C19 0.0473(19) 0.072(3) 0.098(3) 0.017(2) -0.002(2) 0.0061(18)
C20 0.083(3) 0.0429(18) 0.071(2) 0.0169(17) 0.009(2) 0.0080(17)
C21 0.079(2) 0.0334(14) 0.0476(17) -0.0048(12) 0.0187(16) -0.0008(14)
C22 0.095(3) 0.074(3) 0.078(3) -0.004(2) 0.045(3) 0.015(2)
C23 0.154(5) 0.0419(19) 0.067(3) -0.0203(18) 0.035(3) -0.013(2)
P1 0.0359(3) 0.0270(3) 0.0381(3) 0.0010(3) 0.0066(3) -0.0009(2)
P2 0.0458(4) 0.0270(3) 0.0371(4) -0.0002(3) 0.0089(3) -0.0017(3)
Pd1 0.04521(12) 0.02661(10) 0.03718(11) 0.00165(8) 0.00480(9) -0.00185(8)
Pd2 0.04016(11) 0.02663(10) 0.03378(11 -0.00003(7) 0.00589(8) -0.00255(7)

loop_
_atom_type_symbol
_atom_type_description
_atom_type_scat_dispersion_real
_atom_type_scat_dispersion_imag
_atom_type_scat_source
C C 0.0033 0.0016 'International Tables Vol C Tables 4.2.6.8 and 6.1.1.4'
H H 0.0000 0.0000 'International Tables Vol C Tables 4.2.6.8 and 6.1.1.4'
P P 0.1023 0.0942 'International Tables Vol C Tables 4.2.6.8 and 6.1.1.4'
Pd Pd -0.9988 1.0072 'International Tables Vol C Tables 4.2.6.8 and 6.1.1.4'

loop_
_geom_angle_atom_site_label_1
_geom_angle_atom_site_label_2
_geom_angle_atom_site_label_3
_geom_angle
_geom_angle_publ_flag
C2 C1 Pd1 157.2(3) y
C2 C1 Pd2 78.6(2) y
Pd1 C1 Pd2 78.63(10) y
C1 C2 H 158(2) y
C1 C2 Pd2 69.9(2) y
Pd2 C2 H 132(2) y
C4A C3A Pd1 83.8(4) y
C5A C4A C3A 123.4(6) y
C4A C5A Pd2 91.6(4) y
C4B C3B Pd1 81.3(4) y
C5B C4B C3B 119.7(7) y
C4B C5B Pd2 90.9(4) y
C8 C6 C7 110.3(3) y
C8 C6 P1 111.3(2) y
C7 C6 P1 109.8(2) y
C10 C9 C11 110.6(3) y
C10 C9 P1 111.2(2) y
C11 C9 P1 118.1(2) y
C13 C12 C14 109.7(3) y
C13 C12 P1 112.8(2) y
C14 C12 P1 116.0(3) y
C16 C15 C17 110.0(3) y
C16 C15 P2 111.6(2) y
C17 C15 P2 109.8(2) y
C19 C18 C20 111.6(3) y
C19 C18 P2 112.8(2) y
C20 C18 P2 117.5(2) y
C22 C21 C23 111.4(3) y
C22 C21 P2 111.7(3) y
C23 C21 P2 118.3(2) y
C6 P1 C9 103.61(14) y
C6 P1 C12 107.00(15) y
C9 P1 C12 104.65(14) y
C6 P1 Pd1 109.30(10) y
C9 P1 Pd1 114.79(10) y
C12 P1 Pd1 116.47(10) y
C18 P2 C15 102.68(15) y
C18 P2 C21 109.65(16) y
C15 P2 C21 103.86(15) y
C18 P2 Pd2 113.21(10) y
C15 P2 Pd2 111.49(10) y
C21 P2 Pd2 114.88(10) y
C1 Pd1 C3A 146.03(19) y
C1 Pd1 C3B 146.4(2) y
C3A Pd1 C3B 12.3(2) y
C1 Pd1 P1 115.64(8) y
C3A Pd1 P1 97.32(17) y
C3B Pd1 P1 97.79(19) y
C1 Pd1 Pd2 53.76(8) y
C3A Pd1 Pd2 92.77(17) y
C3B Pd1 Pd2 93.06(18) y
P1 Pd1 Pd2 168.89(2) y
C5B Pd2 C5A 13.1(2) y
C5B Pd2 C1 130.63(19) y
C5A Pd2 C1 131.26(18) y
C5B Pd2 C2 161.67(19) y
C5A Pd2 C2 161.52(19) y
C1 Pd2 C2 31.54(11) y
C5B Pd2 P2 96.50(17) y
C5A Pd2 P2 95.37(16) y
C1 Pd2 P2 132.71(8) y
C2 Pd2 P2 101.17(9) y
C5B Pd2 Pd1 83.37(17) y
C5A Pd2 Pd1 84.05(16) y
C1 Pd2 Pd1 47.61(8) y
C2 Pd2 Pd1 79.14(8) y
P2 Pd2 Pd1 177.98(2) y

loop_
_geom_bond_atom_site_label_1
_geom_bond_atom_site_label_2
_geom_bond_distance
_geom_bond_publ_flag
C1 C2 1.219(4) y
C1 Pd1 2.004(3) y
C1 Pd2 2.188(3) y
C2 H 0.90(4) y
C2 Pd2 2.284(3) y
C3A C4A 1.455(8) y
C3A Pd1 2.106(6) y
C4A C5A 1.434(8) y
C5A Pd2 2.104(6) y
C3B C4B 1.471(9) y
C3B Pd1 2.116(7) y
C4B C5B 1.456(9) y
C5B Pd2 2.090(6) y
C6 C8 1.525(5) y
C6 C7 1.542(5) y
C6 P1 1.845(3) y
C9 C10 1.528(4) y
C9 C11 1.536(4) y
C9 P1 1.851(3) y
C12 C13 1.519(5) y
C12 C14 1.529(5) y
C12 P1 1.858(3) y
C15 C16 1.522(4) y
C15 C17 1.523(5) y
C15 P2 1.856(3) y
C18 C19 1.507(5) y
C18 C20 1.520(4) y
C18 P2 1.856(3) y
C21 C22 1.516(5) y
C21 C23 1.531(5) y
C21 P2 1.859(3) y
P1 Pd1 2.2938(7) y
P2 Pd2 2.2953(7) y
Pd1 Pd2 2.6597(4) y
